data_2003837
loop_
_publ_author_name
'Mansilla-Koblavi, F.'
'Tenon, J. A.'
'Toure, S.'
'Ebby, N.'
'Lapasset, J.'
'Carles, M.'

_publ_section_title
;
 Une Serie de <i>N</i>-(2,3-Dihydroxybenzilidene)amines: Manifestation
 d'Equilibres Tautom\`eres
;
_journal_issue 8
_journal_name_full 'Acta Crystallographica Section C'
_journal_page_first 1595
_journal_page_last 1602
_journal_paper_doi 10.1107/S0108270194002945
_journal_volume 51
_journal_year 1995
_chemical_compound_source synthesis
_chemical_formula_sum 'C10 H13 N O2'
_chemical_formula_weight 179.3
_symmetry_cell_setting monoclinic
_symmetry_space_group_name_Hall '-P 2ybc'
_symmetry_space_group_name_H-M 'P 1 21/c 1'
_atom_type_scat_source SHELX76
_cell_angle_alpha 90
_cell_angle_beta 146.08(7)
_cell_angle_gamma 90
_cell_formula_units_Z 4
_cell_length_a 10.749(9)
_cell_length_b 9.509(3)
_cell_length_c 17.977(5)
_cell_measurement_reflns_used 25
_cell_measurement_temperature 298
_cell_measurement_theta_max 16.35
_cell_measurement_theta_min 8.56
_cell_volume 1025(2)
_diffrn_measurement_device CAD-4
_diffrn_measurement_method \q/2\q
_diffrn_radiation_type MoK\a
_diffrn_radiation_wavelength 0.71069
_diffrn_reflns_av_R_equivalents 0.035
_diffrn_reflns_limit_h_max 12
_diffrn_reflns_limit_h_min 0
_diffrn_reflns_limit_k_max 11
_diffrn_reflns_limit_k_min 0
_diffrn_reflns_limit_l_max 20
_diffrn_reflns_limit_l_min -18
_diffrn_reflns_number 1884
_diffrn_reflns_theta_max 16
_diffrn_standards_decay_% 0
_diffrn_standards_interval_count 300
_diffrn_standards_number '3 (16\=1, 21\=4, 501)'
_exptl_absorpt_coefficient_mu 0.076
_exptl_absorpt_correction_type none
_exptl_crystal_colour yellow
_exptl_crystal_density_diffrn 1.16
_exptl_crystal_description prisme
_exptl_crystal_size_max 0.4
_exptl_crystal_size_mid 0.2
_exptl_crystal_size_min 0.2
_refine_diff_density_max 0.104
_refine_diff_density_min -0.158
_refine_ls_extinction_method none
_refine_ls_goodness_of_fit_obs 0.046
_refine_ls_hydrogen_treatment noref
_refine_ls_number_parameters 118
_refine_ls_number_reflns 1067
_refine_ls_R_factor_obs 0.034
_refine_ls_shift/esd_max 0.005
_refine_ls_structure_factor_coef F
_refine_ls_weighting_scheme unit
_refine_ls_wR_factor_obs 0.034
_reflns_number_observed 1117
_reflns_number_total 1804
_reflns_observed_criterion I>2.5\s(I)
_cod_data_source_file pa1059.cif
_cod_data_source_block pa1059d
_cod_original_cell_volume 1025.0(10)
_cod_original_sg_symbol_H-M 'P 21/c'
_cod_original_formula_sum 'C10 H13 N1 O2'
_cod_database_code 2003837

loop_
_atom_site_label
_atom_site_fract_x
_atom_site_fract_y
_atom_site_fract_z
_atom_site_B_iso_or_equiv
C(1) .2423(4) .3208(2) .0278(2) 4.0(5)
C(2) .1071(4) .2029(2) -.0185(2) 3.7(4)
C(3) -.0140(4) .1351(2) -.1369(2) 3.9(5)
C(4) -.0063(4) .1839(3) -.2048(2) 4.7(5)
C(5) .1254(5) .3013(3) -.1584(3) 5.2(6)
C(6) .2483(4) .3670(3) -.0446(3) 5.1(6)
C(7) .3743(4) .3876(2) .1479(3) 4.5(5)
C(8) .5150(4) .4184(3) .3453(3) 4.9(5)
C(9) .6311(5) .3061(4) .4468(3) 7.3(6)
C(10) .3707(5) .5122(3) .3218(3) 7.5(8)
N .3775(3) .3516(2) .2193(2) 4.4(4)
O(2) .0938(3) .1570(2) .0425(2) 4.5(3)
O(3) -.1386(3) .0185(2) -.1818(2) 4.8(3)
H(N) .2752 .2757 .1763 ?
H(3) -.1122 -.0077 -.1248 ?
H(4) -.0837 .1372 -.2817 ?
H(5) .1295 .3317 -.2073 ?
H(6) .3548 .4407 -.0064 ?
H(7) .4833 .4635 .1861 ?
H(8) .6333 .4803 .3763 ?
H(91) .7257 .3438 .5291 ?
H(92) .5220 .2349 .4148 ?
H(93) .7334 .2396 .4713 ?
H(101) .2451 .4603 .2809 ?
H(102) .2874 .5897 .2481 ?
H(103) .4587 .5572 .4013 ?

loop_
_geom_angle_atom_site_label_1
_geom_angle_atom_site_label_2
_geom_angle_atom_site_label_3
_geom_angle
_geom_angle_publ_flag
C(6) C(1) C(2) 120.2(2) no
C(7) C(1) C(2) 119.2(2) no
C(7) C(1) C(6) 120.5(2) no
C(3) C(2) C(1) 116.6(2) no
O(2) C(2) C(1) 123.0(2) no
O(2) C(2) C(3) 120.4(2) no
C(4) C(3) C(2) 121.4(2) no
O(3) C(3) C(2) 118.6(2) no
O(3) C(3) C(4) 120.1(2) no
C(5) C(4) C(3) 121.0(2) no
C(6) C(5) C(4) 120.0(2) no
C(5) C(6) C(1) 120.7(2) no
N C(7) C(1) 124.1(2) no
C(8) N C(7) 125.2(2) no
C(9) C(8) C(10) 112.5(2) no
C(9) C(8) N 109.0(2) no
C(10) C(8) N 109.7(2) no

loop_
_geom_bond_atom_site_label_1
_geom_bond_atom_site_label_2
_geom_bond_distance
_geom_bond_publ_flag
C(1) C(2) 1.433(3) no
C(2) C(3) 1.430(3) no
C(3) C(4) 1.370(3) no
C(4) C(5) 1.409(3) no
C(5) C(6) 1.355(3) no
C(6) C(1) 1.425(3) no
C(1) C(7) 1.412(3) no
C(7) N 1.301(3) no
N C(8) 1.470(3) no
C(8) C(9) 1.500(4) no
C(8) C(10) 1.515(4) no
C(2) O(2) 1.294(2) no
N H(N) 0.958(2) no
C(3) O(3) 1.372(2) no
O(3) H(3) 0.843(2) no

loop_
_geom_torsion_atom_site_label_1
_geom_torsion_atom_site_label_2
_geom_torsion_atom_site_label_3
_geom_torsion_atom_site_label_4
_geom_torsion
_geom_torsion_publ_flag
C(2) C(3) O(3) H(3) -9 no
C(2) C(1) C(7) N -2 no
C(1) C(7) N C(8) 180 no
C(1) C(7) N H(N) -1 no
C(7) N C(8) C(9) -132 no
C(7) N C(8) C(10) 105 no
